data_4084475
loop_
_publ_author_name
'Cheisson, Thibault'
'Cao, Thi-Phuong-Anh'
'Le Goff, Xavier F.'
'Auffrant, Audrey'

_publ_section_title
;
 Nickel Complexes Featuring Iminophosphorane--Phenoxide Ligands for
 Catalytic Ethylene Dimerization
;
_journal_issue 21
_journal_name_full Organometallics
_journal_page_first 6193
_journal_paper_doi 10.1021/om500880g
_journal_volume 33
_journal_year 2014
_chemical_formula_moiety 'C35 H49 Br1.69 Cl0.31 Li N Ni O4 P'
_chemical_formula_sum 'C35 H49 Br1.69 Cl0.31 Li N Ni O4 P'
_chemical_formula_weight 790.63
_chemical_name_systematic
; 
 ? 
;
_space_group_IT_number 14
_symmetry_cell_setting monoclinic
_symmetry_space_group_name_Hall '-P 2ybc'
_symmetry_space_group_name_H-M 'P 1 21/c 1'
_atom_sites_solution_hydrogens geom
_atom_sites_solution_primary direct
_atom_sites_solution_secondary difmap
_audit_creation_method SHELXL-97
_cell_angle_alpha 90.00
_cell_angle_beta 114.646(3)
_cell_angle_gamma 90.00
_cell_formula_units_Z 4
_cell_length_a 9.793(1)
_cell_length_b 17.973(1)
_cell_length_c 22.786(1)
_cell_measurement_reflns_used 3526
_cell_measurement_temperature 150.0(1)
_cell_measurement_theta_max 27.485
_cell_measurement_theta_min 0.998
_cell_volume 3645.2(5)
_computing_structure_refinement 'SHELXL-97 (Sheldrick, 1997)'
_computing_structure_solution 'SHELXS-97 (Sheldrick, 1990)'
_diffrn_ambient_temperature 150.0(1)
_diffrn_measured_fraction_theta_full 0.967
_diffrn_measured_fraction_theta_max 0.967
_diffrn_measurement_device_type KappaCCD
_diffrn_measurement_method 'phi and omega scans'
_diffrn_radiation_monochromator graphite
_diffrn_radiation_source 'fine-focus sealed tube'
_diffrn_radiation_type MoK\a
_diffrn_radiation_wavelength 0.71069
_diffrn_reflns_av_R_equivalents 0.0453
_diffrn_reflns_av_sigmaI/netI 0.0484
_diffrn_reflns_limit_h_max 8
_diffrn_reflns_limit_h_min -12
_diffrn_reflns_limit_k_max 23
_diffrn_reflns_limit_k_min -17
_diffrn_reflns_limit_l_max 29
_diffrn_reflns_limit_l_min -19
_diffrn_reflns_number 18906
_diffrn_reflns_theta_full 27.46
_diffrn_reflns_theta_max 27.46
_diffrn_reflns_theta_min 3.06
_exptl_absorpt_coefficient_mu 2.493
_exptl_absorpt_correction_T_max 0.7886
_exptl_absorpt_correction_T_min 0.5419
_exptl_absorpt_correction_type multi-scan
_exptl_crystal_colour Blue
_exptl_crystal_density_diffrn 1.441
_exptl_crystal_density_method 'not measured'
_exptl_crystal_description Block
_exptl_crystal_F_000 1634
_exptl_crystal_size_max 0.28
_exptl_crystal_size_mid 0.14
_exptl_crystal_size_min 0.10
_refine_diff_density_max 0.584
_refine_diff_density_min -0.427
_refine_diff_density_rms 0.083
_refine_ls_extinction_method none
_refine_ls_goodness_of_fit_ref 1.091
_refine_ls_hydrogen_treatment constr
_refine_ls_matrix_type full
_refine_ls_number_parameters 417
_refine_ls_number_reflns 8073
_refine_ls_number_restraints 0
_refine_ls_restrained_S_all 1.091
_refine_ls_R_factor_all 0.0757
_refine_ls_R_factor_gt 0.0500
_refine_ls_shift/su_max 0.001
_refine_ls_shift/su_mean 0.000
_refine_ls_structure_factor_coef Fsqd
_refine_ls_weighting_details 'calc w=1/[\s^2^(Fo^2^)+(0.0262P)^2^+7.8434P] where P=(Fo^2^+2Fc^2^)/3'
_refine_ls_weighting_scheme calc
_refine_ls_wR_factor_gt 0.1001
_refine_ls_wR_factor_ref 0.1130
_reflns_number_gt 6116
_reflns_number_total 8073
_reflns_threshold_expression >2sigma(I)
_cod_data_source_file om500880g_si_001.cif
_cod_data_source_block pa278
_cod_depositor_comments
;
The following automatic conversions were performed:

'_symmetry_cell_setting' value 'Monoclinic' changed to 'monoclinic'
according to
/home/saulius/struct/COD-crude-data--automatic-downloads/rss-feeds/ACS/lib/dictionaries/cif_core.dic
dictionary named 'cif_core.dic' version 2.4.2 from 2011-04-26.

Automatic conversion script
Id: cif_fix_values 2827 2014-09-09 07:05:25Z andrius 

 Adding full bibliography for 4084474--4084476.cif.
;
_cod_original_sg_symbol_H-M P21/c
_cod_database_code 4084475

loop_
_symmetry_equiv_pos_as_xyz
'x, y, z'
'-x, y+1/2, -z+1/2'
'-x, -y, -z'
'x, -y-1/2, z-1/2'

loop_
_atom_site_label
_atom_site_type_symbol
_atom_site_fract_x
_atom_site_fract_y
_atom_site_fract_z
_atom_site_U_iso_or_equiv
_atom_site_adp_type
_atom_site_occupancy
_atom_site_symmetry_multiplicity
_atom_site_calc_flag
_atom_site_refinement_flags
_atom_site_disorder_assembly
_atom_site_disorder_group
Br1A Br -0.10935(8) -0.26636(4) -0.25917(4) 0.0426(2) Uani 0.918(4) 1 d P A 1
Cl1B Cl -0.066(3) -0.2556(14) -0.2490(13) 0.0426(2) Uani 0.082(4) 1 d P A 2
Br2A Br 0.31871(16) -0.19723(7) -0.24196(8) 0.0410(3) Uani 0.777(4) 1 d P A 1
Cl2B Cl 0.3345(16) -0.2123(8) -0.2433(8) 0.0410(3) Uani 0.223(4) 1 d P A 2
Ni1 Ni 0.09925(5) -0.27243(2) -0.28849(2) 0.02610(13) Uani 1 1 d . . .
P1 P 0.04133(9) -0.34908(5) -0.41495(4) 0.02107(19) Uani 1 1 d . . .
O1 O 0.1591(3) -0.37807(13) -0.27274(11) 0.0282(5) Uani 1 1 d . A .
O2 O 0.3563(3) -0.50825(15) -0.16601(14) 0.0467(7) Uani 1 1 d . A .
O3 O 0.3147(3) -0.36211(14) -0.11575(13) 0.0358(6) Uani 1 1 d . A .
O4 O 0.5224(3) -0.37951(19) -0.19049(14) 0.0509(8) Uani 1 1 d . A .
N1 N 0.0324(3) -0.27029(14) -0.38340(13) 0.0226(6) Uani 1 1 d . A .
C1 C -0.0152(4) -0.42242(17) -0.37647(16) 0.0225(7) Uani 1 1 d . A .
C2 C 0.0525(4) -0.42639(18) -0.30804(17) 0.0268(7) Uani 1 1 d . . .
C3 C 0.0052(4) -0.4835(2) -0.27870(18) 0.0333(8) Uani 1 1 d . A .
H3 H 0.0482 -0.4871 -0.2329 0.040 Uiso 1 1 calc R . .
C4 C -0.1022(4) -0.5345(2) -0.31477(19) 0.0342(8) Uani 1 1 d . . .
H4 H -0.1323 -0.5725 -0.2937 0.041 Uiso 1 1 calc R A .
C5 C -0.1667(4) -0.53062(19) -0.38177(18) 0.0306(8) Uani 1 1 d . A .
H5 H -0.2407 -0.5658 -0.4065 0.037 Uiso 1 1 calc R . .
C6 C -0.1224(4) -0.47528(18) -0.41221(17) 0.0270(7) Uani 1 1 d . . .
H6 H -0.1654 -0.4731 -0.4580 0.032 Uiso 1 1 calc R A .
C7 C -0.0830(4) -0.35191(17) -0.50058(16) 0.0236(7) Uani 1 1 d . A .
C8 C -0.2383(4) -0.34471(19) -0.51933(18) 0.0292(8) Uani 1 1 d . . .
H8 H -0.2768 -0.3408 -0.4875 0.035 Uiso 1 1 calc R A .
C9 C -0.3352(4) -0.34321(19) -0.58408(18) 0.0346(9) Uani 1 1 d . A .
H9 H -0.4404 -0.3397 -0.5966 0.042 Uiso 1 1 calc R . .
C10 C -0.2797(5) -0.3468(2) -0.63082(18) 0.0388(9) Uani 1 1 d . . .
H10 H -0.3466 -0.3442 -0.6752 0.047 Uiso 1 1 calc R A .
C11 C -0.1277(5) -0.3541(2) -0.61313(18) 0.0378(9) Uani 1 1 d . A .
H11 H -0.0901 -0.3569 -0.6453 0.045 Uiso 1 1 calc R . .
C12 C -0.0283(4) -0.35724(19) -0.54768(17) 0.0292(8) Uani 1 1 d . . .
H12 H 0.0765 -0.3630 -0.5356 0.035 Uiso 1 1 calc R A .
C13 C 0.2258(4) -0.37175(19) -0.41073(16) 0.0265(7) Uani 1 1 d . A .
C14 C 0.2657(4) -0.4449(2) -0.41825(19) 0.0344(9) Uani 1 1 d . . .
H14 H 0.1966 -0.4844 -0.4244 0.041 Uiso 1 1 calc R A .
C15 C 0.4063(5) -0.4593(2) -0.4168(2) 0.0434(10) Uani 1 1 d . A .
H15 H 0.4332 -0.5090 -0.4215 0.052 Uiso 1 1 calc R . .
C16 C 0.5075(4) -0.4026(2) -0.4085(2) 0.0388(9) Uani 1 1 d . . .
H16 H 0.6029 -0.4132 -0.4081 0.047 Uiso 1 1 calc R A .
C17 C 0.4698(4) -0.3309(2) -0.4007(2) 0.0381(9) Uani 1 1 d . A .
H17 H 0.5396 -0.2918 -0.3948 0.046 Uiso 1 1 calc R . .
C18 C 0.3303(4) -0.3152(2) -0.4016(2) 0.0341(8) Uani 1 1 d . . .
H18 H 0.3056 -0.2654 -0.3959 0.041 Uiso 1 1 calc R A .
C19 C 0.0471(4) -0.20151(18) -0.41682(16) 0.0256(7) Uani 1 1 d . . .
H19A H 0.0376 -0.2153 -0.4604 0.031 Uiso 1 1 calc R A .
H19B H 0.1492 -0.1810 -0.3927 0.031 Uiso 1 1 calc R . .
C20 C -0.0677(4) -0.14021(19) -0.42384(17) 0.0279(7) Uani 1 1 d . A .
C21 C -0.2270(4) -0.1702(2) -0.4567(2) 0.0376(9) Uani 1 1 d . . .
H21A H -0.2425 -0.2082 -0.4292 0.056 Uiso 1 1 calc R A .
H21B H -0.2426 -0.1922 -0.4983 0.056 Uiso 1 1 calc R . .
H21C H -0.2986 -0.1295 -0.4637 0.056 Uiso 1 1 calc R . .
C22 C -0.0417(4) -0.1059(2) -0.35889(18) 0.0343(8) Uani 1 1 d . . .
H22A H -0.1111 -0.0641 -0.3656 0.051 Uiso 1 1 calc R A .
H22B H 0.0621 -0.0879 -0.3376 0.051 Uiso 1 1 calc R . .
H22C H -0.0592 -0.1435 -0.3316 0.051 Uiso 1 1 calc R . .
C23 C -0.0435(5) -0.0799(2) -0.4663(2) 0.0394(9) Uani 1 1 d . . .
H23A H -0.1128 -0.0384 -0.4716 0.059 Uiso 1 1 calc R A .
H23B H -0.0626 -0.1008 -0.5087 0.059 Uiso 1 1 calc R . .
H23C H 0.0602 -0.0618 -0.4457 0.059 Uiso 1 1 calc R . .
C24 C 0.3581(6) -0.5678(2) -0.2086(2) 0.0587(13) Uani 1 1 d . . .
H24A H 0.4077 -0.5512 -0.2364 0.070 Uiso 1 1 calc R . .
H24B H 0.2545 -0.5839 -0.2366 0.070 Uiso 1 1 calc R . .
C25 C 0.4435(7) -0.6292(3) -0.1660(3) 0.0802(19) Uani 1 1 d . . .
H25A H 0.3743 -0.6654 -0.1600 0.096 Uiso 1 1 calc R . .
H25B H 0.5047 -0.6555 -0.1848 0.096 Uiso 1 1 calc R . .
C26 C 0.5390(8) -0.5956(4) -0.1052(3) 0.088(2) Uani 1 1 d . . .
H26A H 0.6392 -0.5843 -0.1038 0.105 Uiso 1 1 calc R . .
H26B H 0.5516 -0.6292 -0.0689 0.105 Uiso 1 1 calc R . .
C27 C 0.4601(5) -0.5254(2) -0.1015(2) 0.0494(11) Uani 1 1 d . . .
H27A H 0.4063 -0.5327 -0.0736 0.059 Uiso 1 1 calc R . .
H27B H 0.5333 -0.4844 -0.0834 0.059 Uiso 1 1 calc R . .
C28 C 0.1779(5) -0.3731(2) -0.1080(2) 0.0437(10) Uani 1 1 d . . .
H28A H 0.1841 -0.4192 -0.0833 0.052 Uiso 1 1 calc R . .
H28B H 0.0918 -0.3775 -0.1507 0.052 Uiso 1 1 calc R . .
C29 C 0.1574(5) -0.3068(2) -0.0722(2) 0.0441(10) Uani 1 1 d . . .
H29A H 0.1911 -0.3178 -0.0257 0.053 Uiso 1 1 calc R . .
H29B H 0.0512 -0.2906 -0.0903 0.053 Uiso 1 1 calc R . .
C30 C 0.2572(5) -0.2478(2) -0.0829(2) 0.0432(10) Uani 1 1 d . . .
H30A H 0.2031 -0.2210 -0.1241 0.052 Uiso 1 1 calc R . .
H30B H 0.2942 -0.2115 -0.0470 0.052 Uiso 1 1 calc R . .
C31 C 0.3831(5) -0.2938(2) -0.0846(2) 0.0408(10) Uani 1 1 d . . .
H31A H 0.4315 -0.2681 -0.1094 0.049 Uiso 1 1 calc R . .
H31B H 0.4599 -0.3034 -0.0404 0.049 Uiso 1 1 calc R . .
C32 C 0.6692(5) -0.3721(3) -0.1415(2) 0.0554(12) Uani 1 1 d . . .
H32A H 0.6734 -0.3896 -0.0996 0.067 Uiso 1 1 calc R . .
H32B H 0.7020 -0.3195 -0.1369 0.067 Uiso 1 1 calc R . .
C33 C 0.7664(6) -0.4190(4) -0.1623(3) 0.0792(18) Uani 1 1 d . . .
H33A H 0.7901 -0.4667 -0.1384 0.095 Uiso 1 1 calc R . .
H33B H 0.8616 -0.3929 -0.1542 0.095 Uiso 1 1 calc R . .
C34 C 0.6783(6) -0.4323(3) -0.2330(2) 0.0573(13) Uani 1 1 d . . .
H34A H 0.6493 -0.4853 -0.2419 0.069 Uiso 1 1 calc R . .
H34B H 0.7363 -0.4174 -0.2578 0.069 Uiso 1 1 calc R . .
C35 C 0.5420(6) -0.3833(4) -0.2492(2) 0.0696(16) Uani 1 1 d . . .
H35A H 0.5596 -0.3332 -0.2628 0.084 Uiso 1 1 calc R . .
H35B H 0.4527 -0.4055 -0.2843 0.084 Uiso 1 1 calc R . .
Li1 Li 0.3286(7) -0.4010(3) -0.1928(3) 0.0328(14) Uani 1 1 d . . .

loop_
_atom_site_aniso_label
_atom_site_aniso_U_11
_atom_site_aniso_U_22
_atom_site_aniso_U_33
_atom_site_aniso_U_23
_atom_site_aniso_U_13
_atom_site_aniso_U_12
Br1A 0.0406(4) 0.0464(4) 0.0514(4) 0.0051(2) 0.0297(3) 0.0029(3)
Cl1B 0.0406(4) 0.0464(4) 0.0514(4) 0.0051(2) 0.0297(3) 0.0029(3)
Br2A 0.0277(4) 0.0462(7) 0.0419(3) -0.0067(5) 0.0074(3) -0.0039(4)
Cl2B 0.0277(4) 0.0462(7) 0.0419(3) -0.0067(5) 0.0074(3) -0.0039(4)
Ni1 0.0292(2) 0.0257(2) 0.0232(2) -0.00074(18) 0.01071(18) 0.00054(18)
P1 0.0215(4) 0.0205(4) 0.0217(4) -0.0001(3) 0.0095(3) -0.0001(3)
O1 0.0278(13) 0.0253(12) 0.0292(13) 0.0026(10) 0.0095(10) 0.0014(10)
O2 0.0553(19) 0.0336(15) 0.0409(16) 0.0010(12) 0.0100(14) 0.0094(13)
O3 0.0359(15) 0.0317(14) 0.0454(16) -0.0062(12) 0.0225(13) -0.0031(11)
O4 0.0307(15) 0.086(2) 0.0354(16) 0.0110(15) 0.0133(13) 0.0117(15)
N1 0.0254(14) 0.0196(13) 0.0245(14) 0.0005(11) 0.0122(11) 0.0006(11)
C1 0.0251(17) 0.0193(16) 0.0258(17) 0.0013(13) 0.0134(14) 0.0025(12)
C2 0.0269(18) 0.0233(17) 0.0309(18) 0.0007(14) 0.0128(15) 0.0018(13)
C3 0.041(2) 0.031(2) 0.031(2) 0.0065(15) 0.0187(17) 0.0045(16)
C4 0.041(2) 0.0249(18) 0.045(2) 0.0076(16) 0.0258(19) 0.0005(15)
C5 0.0308(19) 0.0215(17) 0.042(2) -0.0025(15) 0.0173(17) -0.0033(14)
C6 0.0305(18) 0.0226(17) 0.0288(18) -0.0009(14) 0.0132(15) 0.0019(13)
C7 0.0265(17) 0.0176(16) 0.0242(17) -0.0006(12) 0.0080(14) -0.0008(12)
C8 0.0237(17) 0.0258(18) 0.036(2) -0.0021(15) 0.0103(15) 0.0035(13)
C9 0.0284(19) 0.0265(19) 0.037(2) -0.0056(15) 0.0022(16) 0.0021(14)
C10 0.045(2) 0.034(2) 0.0256(19) -0.0019(16) 0.0027(17) 0.0075(17)
C11 0.047(2) 0.041(2) 0.0250(19) 0.0005(16) 0.0144(17) 0.0019(18)
C12 0.0315(19) 0.0269(18) 0.0270(18) 0.0003(14) 0.0100(15) -0.0006(14)
C13 0.0249(17) 0.0277(18) 0.0246(17) 0.0014(14) 0.0082(14) 0.0023(13)
C14 0.0278(19) 0.0291(19) 0.047(2) -0.0097(16) 0.0158(17) -0.0007(15)
C15 0.038(2) 0.034(2) 0.060(3) -0.0078(19) 0.023(2) 0.0075(17)
C16 0.0281(19) 0.047(2) 0.047(2) -0.0014(18) 0.0205(18) 0.0055(17)
C17 0.031(2) 0.038(2) 0.052(2) 0.0006(18) 0.0231(19) -0.0039(16)
C18 0.0283(19) 0.0270(19) 0.049(2) -0.0004(16) 0.0180(17) -0.0002(14)
C19 0.0312(18) 0.0233(17) 0.0257(17) -0.0019(13) 0.0151(15) -0.0029(14)
C20 0.0330(19) 0.0219(17) 0.0265(18) 0.0024(13) 0.0101(15) 0.0030(14)
C21 0.036(2) 0.0296(19) 0.043(2) -0.0024(16) 0.0115(18) 0.0068(15)
C22 0.043(2) 0.0266(19) 0.035(2) -0.0033(15) 0.0179(18) 0.0038(16)
C23 0.054(3) 0.0271(19) 0.037(2) 0.0058(16) 0.020(2) 0.0045(17)
C24 0.073(3) 0.040(3) 0.060(3) -0.010(2) 0.024(3) 0.010(2)
C25 0.075(4) 0.050(3) 0.100(5) -0.007(3) 0.022(4) 0.027(3)
C26 0.083(4) 0.093(5) 0.081(4) 0.029(4) 0.029(4) 0.048(4)
C27 0.047(3) 0.046(3) 0.048(3) 0.014(2) 0.012(2) 0.001(2)
C28 0.044(2) 0.040(2) 0.060(3) -0.005(2) 0.034(2) -0.0056(18)
C29 0.046(2) 0.047(2) 0.047(2) -0.004(2) 0.027(2) 0.0043(19)
C30 0.046(2) 0.038(2) 0.042(2) -0.0056(18) 0.014(2) 0.0017(18)
C31 0.038(2) 0.039(2) 0.042(2) -0.0137(18) 0.0129(18) -0.0088(17)
C32 0.040(2) 0.062(3) 0.059(3) -0.012(2) 0.015(2) -0.012(2)
C33 0.041(3) 0.128(5) 0.062(4) 0.013(4) 0.015(3) 0.027(3)
C34 0.055(3) 0.068(3) 0.062(3) -0.006(3) 0.037(3) -0.002(2)
C35 0.043(3) 0.128(5) 0.041(3) 0.008(3) 0.020(2) 0.011(3)
Li1 0.035(3) 0.035(3) 0.030(3) 0.003(3) 0.015(3) 0.007(3)

loop_
_atom_type_symbol
_atom_type_description
_atom_type_scat_dispersion_real
_atom_type_scat_dispersion_imag
_atom_type_scat_source
C C 0.0033 0.0016 'International Tables Vol C Tables 4.2.6.8 and 6.1.1.4'
H H 0.0000 0.0000 'International Tables Vol C Tables 4.2.6.8 and 6.1.1.4'
Br Br -0.2901 2.4595 'International Tables Vol C Tables 4.2.6.8 and 6.1.1.4'
Cl Cl 0.1484 0.1585 'International Tables Vol C Tables 4.2.6.8 and 6.1.1.4'
Li Li -0.0003 0.0001 'International Tables Vol C Tables 4.2.6.8 and 6.1.1.4'
N N 0.0061 0.0033 'International Tables Vol C Tables 4.2.6.8 and 6.1.1.4'
Ni Ni 0.3393 1.1124 'International Tables Vol C Tables 4.2.6.8 and 6.1.1.4'
O O 0.0106 0.0060 'International Tables Vol C Tables 4.2.6.8 and 6.1.1.4'
P P 0.1023 0.0942 'International Tables Vol C Tables 4.2.6.8 and 6.1.1.4'

loop_
_geom_angle_atom_site_label_1
_geom_angle_atom_site_label_2
_geom_angle_atom_site_label_3
_geom_angle
O1 Ni1 N1 98.91(10)
O1 Ni1 Cl1B 105.9(7)
N1 Ni1 Cl1B 119.0(7)
O1 Ni1 Cl2B 101.5(3)
N1 Ni1 Cl2B 106.6(4)
Cl1B Ni1 Cl2B 121.0(8)
O1 Ni1 Br2A 108.69(8)
N1 Ni1 Br2A 107.53(9)
Cl1B Ni1 Br2A 115.2(7)
Cl2B Ni1 Br2A 7.7(3)
O1 Ni1 Br1A 102.43(7)
N1 Ni1 Br1A 111.73(8)
Cl1B Ni1 Br1A 9.3(7)
Cl2B Ni1 Br1A 130.3(3)
Br2A Ni1 Br1A 124.39(4)
N1 P1 C1 110.08(15)
N1 P1 C13 114.39(15)
C1 P1 C13 108.20(15)
N1 P1 C7 111.56(15)
C1 P1 C7 107.38(15)
C13 P1 C7 104.88(16)
C2 O1 Li1 125.3(3)
C2 O1 Ni1 114.6(2)
Li1 O1 Ni1 116.7(2)
C27 O2 C24 109.1(3)
C27 O2 Li1 117.9(3)
C24 O2 Li1 122.9(3)
C28 O3 C31 108.9(3)
C28 O3 Li1 118.8(3)
C31 O3 Li1 123.9(3)
C32 O4 C35 104.8(4)
C32 O4 Li1 135.3(3)
C35 O4 Li1 118.9(3)
C19 N1 P1 117.9(2)
C19 N1 Ni1 121.0(2)
P1 N1 Ni1 114.61(15)
C6 C1 C2 119.9(3)
C6 C1 P1 121.6(3)
C2 C1 P1 118.4(2)
O1 C2 C3 121.2(3)
O1 C2 C1 121.2(3)
C3 C2 C1 117.6(3)
C4 C3 C2 121.6(3)
C4 C3 H3 119.2
C2 C3 H3 119.2
C3 C4 C5 120.3(3)
C3 C4 H4 119.8
C5 C4 H4 119.8
C6 C5 C4 119.6(3)
C6 C5 H5 120.2
C4 C5 H5 120.2
C5 C6 C1 120.9(3)
C5 C6 H6 119.6
C1 C6 H6 119.6
C12 C7 C8 119.3(3)
C12 C7 P1 122.0(3)
C8 C7 P1 118.7(3)
C9 C8 C7 120.1(4)
C9 C8 H8 120.0
C7 C8 H8 120.0
C8 C9 C10 120.3(4)
C8 C9 H9 119.8
C10 C9 H9 119.8
C11 C10 C9 120.2(3)
C11 C10 H10 119.9
C9 C10 H10 119.9
C10 C11 C12 120.1(4)
C10 C11 H11 119.9
C12 C11 H11 119.9
C7 C12 C11 119.9(3)
C7 C12 H12 120.0
C11 C12 H12 120.0
C18 C13 C14 118.5(3)
C18 C13 P1 119.8(3)
C14 C13 P1 121.7(3)
C15 C14 C13 119.8(3)
C15 C14 H14 120.1
C13 C14 H14 120.1
C16 C15 C14 121.0(4)
C16 C15 H15 119.5
C14 C15 H15 119.5
C17 C16 C15 119.7(4)
C17 C16 H16 120.2
C15 C16 H16 120.2
C16 C17 C18 120.3(4)
C16 C17 H17 119.8
C18 C17 H17 119.8
C17 C18 C13 120.7(3)
C17 C18 H18 119.6
C13 C18 H18 119.6
N1 C19 C20 115.2(3)
N1 C19 H19A 108.5
C20 C19 H19A 108.5
N1 C19 H19B 108.5
C20 C19 H19B 108.5
H19A C19 H19B 107.5
C21 C20 C22 110.1(3)
C21 C20 C19 110.7(3)
C22 C20 C19 111.8(3)
C21 C20 C23 109.7(3)
C22 C20 C23 108.6(3)
C19 C20 C23 105.9(3)
C20 C21 H21A 109.5
C20 C21 H21B 109.5
H21A C21 H21B 109.5
C20 C21 H21C 109.5
H21A C21 H21C 109.5
H21B C21 H21C 109.5
C20 C22 H22A 109.5
C20 C22 H22B 109.5
H22A C22 H22B 109.5
C20 C22 H22C 109.5
H22A C22 H22C 109.5
H22B C22 H22C 109.5
C20 C23 H23A 109.5
C20 C23 H23B 109.5
H23A C23 H23B 109.5
C20 C23 H23C 109.5
H23A C23 H23C 109.5
H23B C23 H23C 109.5
O2 C24 C25 105.8(4)
O2 C24 H24A 110.6
C25 C24 H24A 110.6
O2 C24 H24B 110.6
C25 C24 H24B 110.6
H24A C24 H24B 108.7
C26 C25 C24 106.3(5)
C26 C25 H25A 110.5
C24 C25 H25A 110.5
C26 C25 H25B 110.5
C24 C25 H25B 110.5
H25A C25 H25B 108.7
C25 C26 C27 105.3(4)
C25 C26 H26A 110.7
C27 C26 H26A 110.7
C25 C26 H26B 110.7
C27 C26 H26B 110.7
H26A C26 H26B 108.8
O2 C27 C26 106.6(4)
O2 C27 H27A 110.4
C26 C27 H27A 110.4
O2 C27 H27B 110.4
C26 C27 H27B 110.4
H27A C27 H27B 108.6
O3 C28 C29 107.5(3)
O3 C28 H28A 110.2
C29 C28 H28A 110.2
O3 C28 H28B 110.2
C29 C28 H28B 110.2
H28A C28 H28B 108.5
C28 C29 C30 102.9(3)
C28 C29 H29A 111.2
C30 C29 H29A 111.2
C28 C29 H29B 111.2
C30 C29 H29B 111.2
H29A C29 H29B 109.1
C31 C30 C29 102.2(3)
C31 C30 H30A 111.3
C29 C30 H30A 111.3
C31 C30 H30B 111.3
C29 C30 H30B 111.3
H30A C30 H30B 109.2
O3 C31 C30 105.3(3)
O3 C31 H31A 110.7
C30 C31 H31A 110.7
O3 C31 H31B 110.7
C30 C31 H31B 110.7
H31A C31 H31B 108.8
O4 C32 C33 105.7(4)
O4 C32 H32A 110.6
C33 C32 H32A 110.6
O4 C32 H32B 110.6
C33 C32 H32B 110.6
H32A C32 H32B 108.7
C32 C33 C34 106.0(4)
C32 C33 H33A 110.5
C34 C33 H33A 110.5
C32 C33 H33B 110.5
C34 C33 H33B 110.5
H33A C33 H33B 108.7
C33 C34 C35 103.0(4)
C33 C34 H34A 111.2
C35 C34 H34A 111.2
C33 C34 H34B 111.2
C35 C34 H34B 111.2
H34A C34 H34B 109.1
O4 C35 C34 104.4(4)
O4 C35 H35A 110.9
C34 C35 H35A 110.9
O4 C35 H35B 110.9
C34 C35 H35B 110.9
H35A C35 H35B 108.9
O4 Li1 O1 115.8(3)
O4 Li1 O3 110.1(3)
O1 Li1 O3 114.8(3)
O4 Li1 O2 100.3(3)
O1 Li1 O2 116.5(3)
O3 Li1 O2 97.1(3)

loop_
_geom_bond_atom_site_label_1
_geom_bond_atom_site_label_2
_geom_bond_distance
Br1A Ni1 2.4020(8)
Cl1B Ni1 2.17(2)
Br2A Ni1 2.3810(16)
Cl2B Ni1 2.358(16)
Ni1 O1 1.975(2)
Ni1 N1 1.981(3)
P1 N1 1.607(3)
P1 C1 1.794(3)
P1 C13 1.815(4)
P1 C7 1.820(3)
O1 C2 1.338(4)
O1 Li1 1.930(7)
O2 C27 1.429(5)
O2 C24 1.451(5)
O2 Li1 2.006(7)
O3 C28 1.436(5)
O3 C31 1.437(4)
O3 Li1 1.945(7)
O4 C32 1.411(5)
O4 C35 1.431(5)
O4 Li1 1.917(7)
N1 C19 1.490(4)
C1 C6 1.398(5)
C1 C2 1.419(5)
C2 C3 1.405(5)
C3 C4 1.379(5)
C3 H3 0.9500
C4 C5 1.390(5)
C4 H4 0.9500
C5 C6 1.382(5)
C5 H5 0.9500
C6 H6 0.9500
C7 C12 1.389(5)
C7 C8 1.403(5)
C8 C9 1.382(5)
C8 H8 0.9500
C9 C10 1.385(6)
C9 H9 0.9500
C10 C11 1.376(6)
C10 H10 0.9500
C11 C12 1.401(5)
C11 H11 0.9500
C12 H12 0.9500
C13 C18 1.394(5)
C13 C14 1.402(5)
C14 C15 1.388(5)
C14 H14 0.9500
C15 C16 1.379(6)
C15 H15 0.9500
C16 C17 1.372(6)
C16 H16 0.9500
C17 C18 1.388(5)
C17 H17 0.9500
C18 H18 0.9500
C19 C20 1.534(5)
C19 H19A 0.9900
C19 H19B 0.9900
C20 C21 1.520(5)
C20 C22 1.524(5)
C20 C23 1.536(5)
C21 H21A 0.9800
C21 H21B 0.9800
C21 H21C 0.9800
C22 H22A 0.9800
C22 H22B 0.9800
C22 H22C 0.9800
C23 H23A 0.9800
C23 H23B 0.9800
C23 H23C 0.9800
C24 C25 1.478(7)
C24 H24A 0.9900
C24 H24B 0.9900
C25 C26 1.441(8)
C25 H25A 0.9900
C25 H25B 0.9900
C26 C27 1.500(7)
C26 H26A 0.9900
C26 H26B 0.9900
C27 H27A 0.9900
C27 H27B 0.9900
C28 C29 1.504(6)
C28 H28A 0.9900
C28 H28B 0.9900
C29 C30 1.528(6)
C29 H29A 0.9900
C29 H29B 0.9900
C30 C31 1.498(6)
C30 H30A 0.9900
C30 H30B 0.9900
C31 H31A 0.9900
C31 H31B 0.9900
C32 C33 1.489(7)
C32 H32A 0.9900
C32 H32B 0.9900
C33 C34 1.497(7)
C33 H33A 0.9900
C33 H33B 0.9900
C34 C35 1.510(7)
C34 H34A 0.9900
C34 H34B 0.9900
C35 H35A 0.9900
C35 H35B 0.9900
